data_4333077
loop_
_publ_author_name
'Niemeyer, Mark'

_publ_section_title
;
 Reactions of Hypersilyl Potassium with Rare-Earth Metal
 Bis(Trimethylsilylamides):&#x00A0; Addition versus Peripheral
 Deprotonation
;
_journal_issue 22
_journal_name_full 'Inorganic Chemistry'
_journal_page_first 9085
_journal_page_last 9095
_journal_paper_doi 10.1021/ic0613659
_journal_volume 45
_journal_year 2006
_chemical_formula_sum 'C21 H63 K N2 Si8 Yb'
_chemical_formula_weight 780.59
_chemical_melting_point 493(3)
_chemical_name_systematic
; 
potassium-tris{bis(trimethylsilylamido)}ytterbate(II)
;
_space_group_IT_number 14
_symmetry_cell_setting monoclinic
_symmetry_space_group_name_Hall '-P 2ybc'
_symmetry_space_group_name_H-M 'P 1 21/c 1'
_atom_sites_solution_hydrogens geom
_atom_sites_solution_primary direct
_atom_sites_solution_secondary difmap
_audit_creation_method SHELXL-97
_cell_angle_alpha 90.00
_cell_angle_beta 115.260(12)
_cell_angle_gamma 90.00
_cell_formula_units_Z 4
_cell_length_a 21.048(5)
_cell_length_b 12.557(2)
_cell_length_c 17.440(4)
_cell_measurement_temperature 173(2)
_cell_volume 4168.6(16)
_computing_structure_refinement 'SHELXL-97 (Sheldrick, 1997)'
_computing_structure_solution 'SHELXS-97 (Sheldrick, 1990)'
_diffrn_ambient_temperature 173(2)
_diffrn_measured_fraction_theta_full 0.989
_diffrn_measured_fraction_theta_max 0.989
_diffrn_measurement_device_type 'Siemens P4'
_diffrn_radiation_monochromator graphite
_diffrn_radiation_source 'fine-focus sealed tube'
_diffrn_radiation_type MoK\a
_diffrn_radiation_wavelength 0.71073
_diffrn_reflns_av_R_equivalents 0.0491
_diffrn_reflns_av_sigmaI/netI 0.0591
_diffrn_reflns_limit_h_max 21
_diffrn_reflns_limit_h_min -27
_diffrn_reflns_limit_k_max 3
_diffrn_reflns_limit_k_min -16
_diffrn_reflns_limit_l_max 20
_diffrn_reflns_limit_l_min -23
_diffrn_reflns_number 10213
_diffrn_reflns_theta_full 28.00
_diffrn_reflns_theta_max 28.00
_diffrn_reflns_theta_min 2.06
_diffrn_standards_interval_count 298
_diffrn_standards_number 2
_exptl_absorpt_coefficient_mu 2.586
_exptl_absorpt_correction_T_max 0.742
_exptl_absorpt_correction_T_min 0.523
_exptl_absorpt_correction_type psi-scan
_exptl_crystal_colour orange
_exptl_crystal_density_diffrn 1.244
_exptl_crystal_density_method 'not measured'
_exptl_crystal_description block
_exptl_crystal_F_000 1616
_exptl_crystal_size_max 0.50
_exptl_crystal_size_mid 0.40
_exptl_crystal_size_min 0.35
_refine_diff_density_max 1.518
_refine_diff_density_min -1.481
_refine_diff_density_rms 0.096
_refine_ls_extinction_method none
_refine_ls_goodness_of_fit_ref 0.881
_refine_ls_hydrogen_treatment refU
_refine_ls_matrix_type full
_refine_ls_number_parameters 322
_refine_ls_number_reflns 9953
_refine_ls_number_restraints 0
_refine_ls_restrained_S_all 0.881
_refine_ls_R_factor_all 0.0478
_refine_ls_R_factor_gt 0.0302
_refine_ls_shift/su_max 0.001
_refine_ls_shift/su_mean 0.000
_refine_ls_structure_factor_coef Fsqd
_refine_ls_weighting_details 'calc w=1/[\s^2^(Fo^2^)+(0.0247P)^2^] where P=(Fo^2^+2Fc^2^)/3'
_refine_ls_weighting_scheme calc
_refine_ls_wR_factor_gt 0.0677
_refine_ls_wR_factor_ref 0.0707
_reflns_number_gt 7135
_reflns_number_total 9953
_reflns_threshold_expression >2sigma(I)
_cod_data_source_file ic0613659sup1.cif
_cod_data_source_block 2
_cod_depositor_comments
;
The following automatic conversions were performed:

'_chemical_melting_point' value '195-245 \%C' was changed to '493(3)'
- it was converted from degrees Celsius(C) to Kelvins(K), the average
value was taken and precision was estimated.

Automatic conversion script
Id: cif_fix_values 1891 2012-01-12 08:04:46Z andrius 
;
_cod_original_cell_volume 4168.4(16)
_cod_original_sg_symbol_H-M P2(1)/c
_cod_database_code 4333077

loop_
_symmetry_equiv_pos_as_xyz
'x, y, z'
'-x, y+1/2, -z+1/2'
'-x, -y, -z'
'x, -y-1/2, z-1/2'

loop_
_atom_site_label
_atom_site_type_symbol
_atom_site_fract_x
_atom_site_fract_y
_atom_site_fract_z
_atom_site_U_iso_or_equiv
_atom_site_adp_type
_atom_site_occupancy
_atom_site_symmetry_multiplicity
_atom_site_calc_flag
_atom_site_refinement_flags
K K 0.26110(4) 0.52697(6) 0.48769(5) 0.04229(19) Uani 1 1 d .
Yb Yb 0.251955(7) 0.823474(11) 0.487933(9) 0.02556(4) Uani 1 1 d .
N1 N 0.15874(14) 0.6986(2) 0.43976(16) 0.0276(6) Uani 1 1 d .
N2 N 0.35295(14) 0.7122(2) 0.53923(16) 0.0277(6) Uani 1 1 d .
Si1 Si 0.24384(4) 1.06514(7) 0.48264(5) 0.02465(17) Uani 1 1 d .
Si11 Si 0.24686(6) 1.14888(8) 0.36321(6) 0.0350(2) Uani 1 1 d .
Si12 Si 0.13815(5) 1.12774(8) 0.48539(6) 0.0343(2) Uani 1 1 d .
Si13 Si 0.33377(5) 1.14916(7) 0.59589(6) 0.0318(2) Uani 1 1 d .
Si2 Si 0.10849(5) 0.66452(8) 0.49331(6) 0.0332(2) Uani 1 1 d .
Si3 Si 0.13039(5) 0.70479(7) 0.33278(6) 0.0298(2) Uani 1 1 d .
Si4 Si 0.40464(5) 0.69673(8) 0.48523(6) 0.0343(2) Uani 1 1 d .
Si5 Si 0.38037(5) 0.71885(8) 0.64601(6) 0.0305(2) Uani 1 1 d .
C111 C 0.1609(2) 1.1285(4) 0.2686(2) 0.0581(12) Uani 1 1 d .
H11A H 0.1648 1.1532 0.2174 0.091(3) Uiso 1 1 calc R
H11B H 0.1241 1.1691 0.2759 0.091(3) Uiso 1 1 calc R
H11C H 0.1488 1.0527 0.2628 0.091(3) Uiso 1 1 calc R
C112 C 0.3185(3) 1.0945(4) 0.3344(3) 0.0660(13) Uani 1 1 d .
H11D H 0.3200 1.1366 0.2878 0.091(3) Uiso 1 1 calc R
H11E H 0.3084 1.0200 0.3167 0.091(3) Uiso 1 1 calc R
H11F H 0.3641 1.0991 0.3839 0.091(3) Uiso 1 1 calc R
C113 C 0.2614(2) 1.2992(3) 0.3724(3) 0.0527(11) Uani 1 1 d .
H11G H 0.2585 1.3272 0.3186 0.091(3) Uiso 1 1 calc R
H11H H 0.3079 1.3146 0.4178 0.091(3) Uiso 1 1 calc R
H11I H 0.2252 1.3328 0.3856 0.091(3) Uiso 1 1 calc R
C121 C 0.1177(2) 1.2730(3) 0.4574(3) 0.0561(11) Uani 1 1 d .
H12A H 0.0727 1.2909 0.4582 0.091(3) Uiso 1 1 calc R
H12B H 0.1148 1.2862 0.4006 0.091(3) Uiso 1 1 calc R
H12C H 0.1549 1.3172 0.4988 0.091(3) Uiso 1 1 calc R
C122 C 0.1373(2) 1.1085(4) 0.5922(3) 0.0595(12) Uani 1 1 d .
H12D H 0.0901 1.1234 0.5877 0.091(3) Uiso 1 1 calc R
H12E H 0.1711 1.1573 0.6333 0.091(3) Uiso 1 1 calc R
H12F H 0.1502 1.0349 0.6110 0.091(3) Uiso 1 1 calc R
C123 C 0.06080(19) 1.0502(3) 0.4083(3) 0.0507(10) Uani 1 1 d .
H12G H 0.0184 1.0709 0.4146 0.091(3) Uiso 1 1 calc R
H12H H 0.0693 0.9738 0.4197 0.091(3) Uiso 1 1 calc R
H12I H 0.0543 1.0654 0.3503 0.091(3) Uiso 1 1 calc R
C131 C 0.4205(2) 1.1302(4) 0.5864(3) 0.0600(12) Uani 1 1 d .
H13A H 0.4595 1.1550 0.6385 0.091(3) Uiso 1 1 calc R
H13B H 0.4193 1.1713 0.5380 0.091(3) Uiso 1 1 calc R
H13C H 0.4270 1.0546 0.5778 0.091(3) Uiso 1 1 calc R
C132 C 0.3451(2) 1.0932(3) 0.7007(2) 0.0525(11) Uani 1 1 d .
H13D H 0.3782 1.1376 0.7466 0.091(3) Uiso 1 1 calc R
H13E H 0.3635 1.0205 0.7067 0.091(3) Uiso 1 1 calc R
H13F H 0.2996 1.0922 0.7036 0.091(3) Uiso 1 1 calc R
C133 C 0.3245(3) 1.2986(3) 0.6058(3) 0.0659(15) Uani 1 1 d .
H13G H 0.3622 1.3240 0.6588 0.091(3) Uiso 1 1 calc R
H13H H 0.2788 1.3140 0.6059 0.091(3) Uiso 1 1 calc R
H13I H 0.3276 1.3349 0.5577 0.091(3) Uiso 1 1 calc R
C21 C 0.1537(2) 0.5605(3) 0.5761(2) 0.0424(9) Uani 1 1 d .
H21A H 0.1527 0.4921 0.5484 0.073(3) Uiso 1 1 calc R
H21B H 0.1294 0.5532 0.6129 0.073(3) Uiso 1 1 calc R
H21C H 0.2026 0.5817 0.6101 0.073(3) Uiso 1 1 calc R
C22 C 0.0196(2) 0.6080(5) 0.4274(3) 0.0708(15) Uani 1 1 d .
H22A H -0.0092 0.6615 0.3864 0.073(3) Uiso 1 1 calc R
H22B H -0.0030 0.5878 0.4642 0.073(3) Uiso 1 1 calc R
H22C H 0.0243 0.5450 0.3971 0.073(3) Uiso 1 1 calc R
C23 C 0.0934(2) 0.7816(3) 0.5519(3) 0.0534(11) Uani 1 1 d .
H23A H 0.0627 0.8335 0.5109 0.073(3) Uiso 1 1 calc R
H23B H 0.1386 0.8152 0.5873 0.073(3) Uiso 1 1 calc R
H23C H 0.0712 0.7567 0.5878 0.073(3) Uiso 1 1 calc R
C31 C 0.19631(19) 0.7896(3) 0.3093(2) 0.0392(9) Uani 1 1 d .
H31A H 0.2433 0.7583 0.3378 0.061(5) Uiso 1 1 calc R
H31B H 0.1970 0.8622 0.3301 0.061(5) Uiso 1 1 calc R
H31C H 0.1822 0.7913 0.2480 0.061(5) Uiso 1 1 calc R
C32 C 0.04346(18) 0.7702(3) 0.2728(2) 0.0441(9) Uani 1 1 d .
H32A H 0.0061 0.7238 0.2730 0.073(3) Uiso 1 1 calc R
H32B H 0.0363 0.7828 0.2142 0.073(3) Uiso 1 1 calc R
H32C H 0.0424 0.8383 0.2997 0.073(3) Uiso 1 1 calc R
C33 C 0.1297(2) 0.5709(3) 0.2834(2) 0.0520(11) Uani 1 1 d .
H33A H 0.1028 0.5201 0.3005 0.073(3) Uiso 1 1 calc R
H33B H 0.1780 0.5452 0.3025 0.073(3) Uiso 1 1 calc R
H33C H 0.1080 0.5778 0.2215 0.073(3) Uiso 1 1 calc R
C41 C 0.3687(2) 0.5882(3) 0.4031(3) 0.0536(11) Uani 1 1 d .
H41A H 0.3744 0.5191 0.4314 0.073(3) Uiso 1 1 calc R
H41B H 0.3942 0.5878 0.3674 0.073(3) Uiso 1 1 calc R
H41C H 0.3187 0.6012 0.3677 0.073(3) Uiso 1 1 calc R
C42 C 0.4991(2) 0.6593(4) 0.5495(3) 0.0617(13) Uani 1 1 d .
H42A H 0.5244 0.7199 0.5847 0.073(3) Uiso 1 1 calc R
H42B H 0.5205 0.6398 0.5114 0.073(3) Uiso 1 1 calc R
H42C H 0.5016 0.5986 0.5861 0.073(3) Uiso 1 1 calc R
C43 C 0.4058(2) 0.8228(3) 0.4273(3) 0.0537(11) Uani 1 1 d .
H43A H 0.4262 0.8806 0.4683 0.073(3) Uiso 1 1 calc R
H43B H 0.3576 0.8417 0.3880 0.073(3) Uiso 1 1 calc R
H43C H 0.4340 0.8117 0.3955 0.073(3) Uiso 1 1 calc R
C51 C 0.30649(19) 0.7829(3) 0.6676(2) 0.0399(8) Uani 1 1 d .
H51A H 0.3000 0.8570 0.6480 0.061(5) Uiso 1 1 calc R
H51B H 0.3192 0.7810 0.7286 0.061(5) Uiso 1 1 calc R
H51C H 0.2627 0.7433 0.6371 0.061(5) Uiso 1 1 calc R
C52 C 0.4599(2) 0.8035(3) 0.7032(3) 0.0503(11) Uani 1 1 d .
H52A H 0.5018 0.7654 0.7069 0.073(3) Uiso 1 1 calc R
H52B H 0.4646 0.8190 0.7604 0.073(3) Uiso 1 1 calc R
H52C H 0.4551 0.8703 0.6721 0.073(3) Uiso 1 1 calc R
C53 C 0.3962(2) 0.5836(3) 0.6974(2) 0.0513(11) Uani 1 1 d .
H53A H 0.4330 0.5468 0.6873 0.073(3) Uiso 1 1 calc R
H53B H 0.3528 0.5419 0.6731 0.073(3) Uiso 1 1 calc R
H53C H 0.4112 0.5917 0.7586 0.073(3) Uiso 1 1 calc R

loop_
_atom_site_aniso_label
_atom_site_aniso_U_11
_atom_site_aniso_U_22
_atom_site_aniso_U_33
_atom_site_aniso_U_23
_atom_site_aniso_U_13
_atom_site_aniso_U_12
K 0.0525(5) 0.0231(4) 0.0467(5) 0.0002(3) 0.0168(4) 0.0037(3)
Yb 0.02579(7) 0.01835(6) 0.02810(7) -0.00013(6) 0.00724(5) 0.00048(6)
N1 0.0306(14) 0.0274(15) 0.0228(13) -0.0004(10) 0.0094(11) -0.0044(11)
N2 0.0305(14) 0.0270(14) 0.0244(13) 0.0014(11) 0.0106(11) 0.0044(11)
Si1 0.0319(4) 0.0185(4) 0.0203(4) -0.0004(3) 0.0079(3) 0.0011(3)
Si11 0.0533(6) 0.0265(5) 0.0265(5) 0.0037(4) 0.0184(4) 0.0055(4)
Si12 0.0348(5) 0.0294(5) 0.0374(5) -0.0050(4) 0.0140(4) 0.0014(4)
Si13 0.0370(5) 0.0237(5) 0.0257(4) -0.0014(3) 0.0048(4) -0.0031(4)
Si2 0.0334(5) 0.0354(5) 0.0300(5) 0.0023(4) 0.0130(4) -0.0073(4)
Si3 0.0348(5) 0.0290(5) 0.0208(4) -0.0037(3) 0.0074(4) -0.0005(4)
Si4 0.0323(5) 0.0405(6) 0.0315(5) 0.0081(4) 0.0149(4) 0.0119(4)
Si5 0.0356(5) 0.0275(4) 0.0230(4) 0.0011(4) 0.0073(4) -0.0004(4)
C111 0.084(3) 0.050(3) 0.0250(19) 0.0038(18) 0.008(2) 0.004(2)
C112 0.096(4) 0.066(3) 0.062(3) 0.019(2) 0.058(3) 0.022(3)
C113 0.079(3) 0.032(2) 0.050(2) 0.0046(17) 0.029(2) -0.0078(19)
C121 0.047(2) 0.033(2) 0.080(3) -0.004(2) 0.020(2) 0.0105(19)
C122 0.064(3) 0.073(3) 0.053(3) -0.009(2) 0.036(2) -0.002(2)
C123 0.036(2) 0.050(3) 0.056(2) -0.003(2) 0.0107(18) -0.0065(18)
C131 0.036(2) 0.082(3) 0.051(3) -0.006(2) 0.0087(19) -0.008(2)
C132 0.070(3) 0.050(3) 0.0255(18) -0.0029(17) 0.0089(18) -0.010(2)
C133 0.089(4) 0.026(2) 0.050(3) -0.0065(17) -0.001(2) -0.002(2)
C21 0.059(2) 0.033(2) 0.038(2) 0.0028(16) 0.0242(18) -0.0071(17)
C22 0.047(3) 0.107(4) 0.051(3) 0.008(3) 0.015(2) -0.033(3)
C23 0.067(3) 0.050(2) 0.058(3) 0.009(2) 0.042(2) 0.012(2)
C31 0.042(2) 0.055(2) 0.0216(16) 0.0024(15) 0.0146(15) -0.0019(17)
C32 0.037(2) 0.056(3) 0.0285(18) -0.0002(17) 0.0043(15) 0.0060(18)
C33 0.069(3) 0.042(2) 0.034(2) -0.0145(17) 0.0105(19) 0.000(2)
C41 0.067(3) 0.055(3) 0.048(2) -0.002(2) 0.033(2) 0.015(2)
C42 0.038(2) 0.086(4) 0.057(3) 0.014(2) 0.0152(19) 0.023(2)
C43 0.051(2) 0.058(3) 0.061(3) 0.020(2) 0.032(2) 0.004(2)
C51 0.047(2) 0.046(2) 0.0251(18) -0.0072(15) 0.0135(16) -0.0065(17)
C52 0.041(2) 0.044(3) 0.049(2) -0.0089(18) 0.0028(18) -0.0045(17)
C53 0.076(3) 0.037(2) 0.0298(19) 0.0066(16) 0.0125(19) 0.002(2)

loop_
_atom_type_symbol
_atom_type_description
_atom_type_scat_dispersion_real
_atom_type_scat_dispersion_imag
_atom_type_scat_source
C C 0.0033 0.0016 'International Tables Vol C Tables 4.2.6.8 and 6.1.1.4'
H H 0.0000 0.0000 'International Tables Vol C Tables 4.2.6.8 and 6.1.1.4'
N N 0.0061 0.0033 'International Tables Vol C Tables 4.2.6.8 and 6.1.1.4'
Si Si 0.0817 0.0704 'International Tables Vol C Tables 4.2.6.8 and 6.1.1.4'
K K 0.2009 0.2494 'International Tables Vol C Tables 4.2.6.8 and 6.1.1.4'
Yb Yb -0.3850 5.5486 'International Tables Vol C Tables 4.2.6.8 and 6.1.1.4'

loop_
_geom_angle_atom_site_label_1
_geom_angle_atom_site_label_2
_geom_angle_atom_site_label_3
_geom_angle
N1 K N2 79.02(8)
N1 K Si3 26.84(5)
N2 K Si3 86.08(6)
N1 K Si2 27.44(5)
N2 K Si2 95.10(6)
Si3 K Si2 49.25(3)
N1 K Si4 94.47(6)
N2 K Si4 26.91(5)
Si3 K Si4 90.02(3)
Si2 K Si4 117.00(3)
N1 K Si5 85.17(6)
N2 K Si5 26.31(5)
Si3 K Si5 102.04(3)
Si2 K Si5 89.80(3)
Si4 K Si5 48.81(3)
N1 K Yb 39.43(5)
N2 K Yb 39.60(5)
Si3 K Yb 51.050(19)
Si2 K Yb 59.06(2)
Si4 K Yb 57.95(2)
Si5 K Yb 51.00(2)
N1 Yb N2 102.52(10)
N1 Yb Si1 128.55(7)
N2 Yb Si1 128.92(7)
N1 Yb Si3 31.42(7)
N2 Yb Si3 108.03(7)
Si1 Yb Si3 115.24(2)
N1 Yb Si5 107.50(7)
N2 Yb Si5 31.21(7)
Si1 Yb Si5 116.83(2)
Si3 Yb Si5 127.93(3)
N1 Yb Si4 108.14(7)
N2 Yb Si4 23.95(7)
Si1 Yb Si4 118.65(2)
Si3 Yb Si4 100.34(3)
Si5 Yb Si4 53.19(3)
N1 Yb K 51.22(7)
N2 Yb K 51.32(7)
Si1 Yb K 178.29(2)
Si3 Yb K 63.62(2)
Si5 Yb K 64.32(2)
Si4 Yb K 60.81(2)
Si3 N1 Si2 126.30(16)
Si3 N1 Yb 102.04(12)
Si2 N1 Yb 125.08(14)
Si3 N1 K 102.68(12)
Si2 N1 K 102.10(11)
Yb N1 K 89.35(8)
Si5 N2 Si4 127.18(16)
Si5 N2 Yb 102.39(12)
Si4 N2 Yb 122.10(13)
Si5 N2 K 104.34(12)
Si4 N2 K 103.39(12)
Yb N2 K 89.08(8)
Si13 Si1 Si11 103.23(5)
Si13 Si1 Si12 105.21(5)
Si11 Si1 Si12 104.38(5)
Si13 Si1 Yb 114.36(4)
Si11 Si1 Yb 116.73(4)
Si12 Si1 Yb 111.73(4)
C111 Si11 C113 105.6(2)
C111 Si11 C112 107.1(2)
C113 Si11 C112 105.0(2)
C111 Si11 Si1 109.71(15)
C113 Si11 Si1 115.50(14)
C112 Si11 Si1 113.30(14)
C123 Si12 C122 105.7(2)
C123 Si12 C121 106.40(19)
C122 Si12 C121 106.4(2)
C123 Si12 Si1 110.24(14)
C122 Si12 Si1 112.37(15)
C121 Si12 Si1 115.19(14)
C132 Si13 C133 104.9(2)
C132 Si13 C131 107.9(2)
C133 Si13 C131 105.6(2)
C132 Si13 Si1 112.14(14)
C133 Si13 Si1 116.53(14)
C131 Si13 Si1 109.29(14)
N1 Si2 C22 116.27(17)
N1 Si2 C21 111.09(16)
C22 Si2 C21 104.7(2)
N1 Si2 C23 112.32(16)
C22 Si2 C23 105.8(2)
C21 Si2 C23 105.81(18)
N1 Si2 K 50.46(9)
C22 Si2 K 117.46(19)
C21 Si2 K 62.14(12)
C23 Si2 K 136.65(15)
N1 Si3 C32 115.85(16)
N1 Si3 C33 113.01(16)
C32 Si3 C33 108.76(18)
N1 Si3 C31 108.13(14)
C32 Si3 C31 105.10(18)
C33 Si3 C31 105.15(19)
N1 Si3 Yb 46.54(9)
C32 Si3 Yb 120.62(13)
C33 Si3 Yb 130.59(13)
C31 Si3 Yb 62.12(11)
N1 Si3 K 50.49(9)
C32 Si3 K 157.90(13)
C33 Si3 K 69.62(13)
C31 Si3 K 96.36(12)
Yb Si3 K 65.33(3)
N2 Si4 C42 117.07(17)
N2 Si4 C43 110.66(16)
C42 Si4 C43 106.2(2)
N2 Si4 C41 110.70(16)
C42 Si4 C41 104.6(2)
C43 Si4 C41 107.0(2)
N2 Si4 Yb 33.96(9)
C42 Si4 Yb 145.60(15)
C43 Si4 Yb 81.44(13)
C41 Si4 Yb 104.94(13)
N2 Si4 K 49.71(9)
C42 Si4 K 120.56(16)
C43 Si4 K 133.25(13)
C41 Si4 K 61.90(13)
Yb Si4 K 61.24(2)
N2 Si5 C52 114.81(18)
N2 Si5 C53 112.69(16)
C52 Si5 C53 108.78(19)
N2 Si5 C51 108.03(14)
C52 Si5 C51 105.82(18)
C53 Si5 C51 106.12(19)
N2 Si5 Yb 46.40(9)
C52 Si5 Yb 117.39(13)
C53 Si5 Yb 133.82(14)
C51 Si5 Yb 62.73(11)
N2 Si5 K 49.35(10)
C52 Si5 K 158.58(15)
C53 Si5 K 72.26(13)
C51 Si5 K 94.02(11)
Yb Si5 K 64.68(3)

loop_
_geom_bond_atom_site_label_1
_geom_bond_atom_site_label_2
_geom_bond_distance
K N1 2.906(3)
K N2 2.911(3)
K Si3 3.6755(13)
K Si2 3.6850(14)
K Si4 3.7125(14)
K Si5 3.7169(14)
K Yb 3.7282(11)
Yb N1 2.368(3)
Yb N2 2.377(3)
Yb Si1 3.0386(10)
Yb Si3 3.1907(11)
Yb Si5 3.2050(11)
Yb Si4 3.6044(11)
N1 Si3 1.701(3)
N1 Si2 1.737(3)
N2 Si5 1.700(3)
N2 Si4 1.727(3)
Si1 Si13 2.3250(13)
Si1 Si11 2.3581(13)
Si1 Si12 2.3791(14)
Si11 C111 1.875(4)
Si11 C113 1.907(4)
Si11 C112 1.908(4)
Si12 C123 1.881(4)
Si12 C122 1.885(4)
Si12 C121 1.890(4)
Si13 C132 1.876(4)
Si13 C133 1.902(4)
Si13 C131 1.917(4)
Si2 C22 1.869(4)
Si2 C21 1.877(4)
Si2 C23 1.892(4)
Si3 C32 1.866(4)
Si3 C33 1.887(4)
Si3 C31 1.926(4)
Si4 C42 1.878(4)
Si4 C43 1.883(4)
Si4 C41 1.887(4)
Si5 C52 1.871(4)
Si5 C53 1.882(4)
Si5 C51 1.925(4)
